data_4313030
loop_
_publ_author_name
'Arnold L. Rheingold'
'Lev. N. Zakharov'
'Swiatoslaw Trofimenko'

_publ_section_title
;
 The Effect of a 3-Benzyl Group on the Coordination Chemistry of
 Homoscorpionate Ligands
;
_journal_name_full 'Inorganic Chemistry'
_journal_page_first 827
_journal_page_last 833
_journal_paper_doi 10.1021/ic0205280
_journal_volume 42
_journal_year 2003
_chemical_formula_sum 'C39 H41 B Mo N6 O2'
_chemical_formula_weight 732.53
_chemical_name_systematic
;
  ?
;
_space_group_IT_number 14
_symmetry_cell_setting monoclinic
_symmetry_space_group_name_Hall '-P 2ybc'
_symmetry_space_group_name_H-M 'P 1 21/c 1'
_atom_sites_solution_hydrogens geom
_atom_sites_solution_primary direct
_atom_sites_solution_secondary difmap
_audit_creation_method SHELXL-97
_cell_angle_alpha 90.00
_cell_angle_beta 94.997(2)
_cell_angle_gamma 90.00
_cell_formula_units_Z 4
_cell_length_a 9.5893(9)
_cell_length_b 10.2418(10)
_cell_length_c 37.887(3)
_cell_measurement_reflns_used 8355
_cell_measurement_temperature 218(2)
_cell_measurement_theta_max 28.26
_cell_measurement_theta_min 2.90
_cell_volume 3706.8(6)
_computing_cell_refinement 'Bruker SMART'
_computing_data_collection 'Bruker SMART'
_computing_data_reduction 'Bruker SAINT'
_computing_molecular_graphics 'Bruker SHELXTL'
_computing_publication_material 'Bruker SHELXTL'
_computing_structure_refinement 'SHELXL-97 (Sheldrick, 1997)'
_computing_structure_solution 'SHELXS-97 (Sheldrick, 1990)'
_diffrn_ambient_temperature 218(2)
_diffrn_measured_fraction_theta_full 0.943
_diffrn_measured_fraction_theta_max 0.943
_diffrn_measurement_device_type 'CCD area detector'
_diffrn_measurement_method 'phi and omega scans'
_diffrn_radiation_monochromator graphite
_diffrn_radiation_source 'fine-focus sealed tube'
_diffrn_radiation_type MoK\a
_diffrn_radiation_wavelength 0.71073
_diffrn_reflns_av_R_equivalents 0.0259
_diffrn_reflns_av_sigmaI/netI 0.0285
_diffrn_reflns_limit_h_max 12
_diffrn_reflns_limit_h_min -12
_diffrn_reflns_limit_k_max 13
_diffrn_reflns_limit_k_min -13
_diffrn_reflns_limit_l_max 44
_diffrn_reflns_limit_l_min -50
_diffrn_reflns_number 26885
_diffrn_reflns_theta_full 28.32
_diffrn_reflns_theta_max 28.32
_diffrn_reflns_theta_min 2.06
_exptl_absorpt_coefficient_mu 0.395
_exptl_absorpt_correction_type SADABS
_exptl_crystal_colour Yellow
_exptl_crystal_density_diffrn 1.313
_exptl_crystal_density_meas 0
_exptl_crystal_density_method 'not measured'
_exptl_crystal_description Cubic
_exptl_crystal_F_000 1520
_exptl_crystal_size_max 0.20
_exptl_crystal_size_mid 0.20
_exptl_crystal_size_min 0.20
_refine_diff_density_max 0.612
_refine_diff_density_min -0.529
_refine_diff_density_rms 0.067
_refine_ls_extinction_method none
_refine_ls_goodness_of_fit_ref 1.089
_refine_ls_hydrogen_treatment mixed
_refine_ls_matrix_type full
_refine_ls_number_parameters 465
_refine_ls_number_reflns 8705
_refine_ls_number_restraints 0
_refine_ls_restrained_S_all 1.089
_refine_ls_R_factor_all 0.0535
_refine_ls_R_factor_gt 0.0472
_refine_ls_shift/su_max 0.005
_refine_ls_shift/su_mean 0.000
_refine_ls_structure_factor_coef Fsqd
_refine_ls_weighting_details 'calc w=1/[\s^2^(Fo^2^)+(0.0574P)^2^+3.4503P] where P=(Fo^2^+2Fc^2^)/3'
_refine_ls_weighting_scheme calc
_refine_ls_wR_factor_gt 0.1195
_refine_ls_wR_factor_ref 0.1230
_reflns_number_gt 7800
_reflns_number_total 8705
_reflns_threshold_expression >2sigma(I)
_cod_data_source_file ic0205280_6.cif
_cod_data_source_block compound6
_cod_depositor_comments
;
The following automatic conversions were performed:

'_symmetry_cell_setting' value 'Monoclinic' changed to 'monoclinic'
according to the built-in table from CIF Core dictionary named
'cif_core.dic' version 2.4.1 from 2010-06-29.

Automatic conversion script
Id: cif_fix_values 1646 2011-03-28 12:23:43Z adriana 
;
_cod_database_code 4313030

loop_
_symmetry_equiv_pos_as_xyz
'x, y, z'
'-x, y+1/2, -z+1/2'
'-x, -y, -z'
'x, -y-1/2, z-1/2'

loop_
_atom_site_label
_atom_site_type_symbol
_atom_site_fract_x
_atom_site_fract_y
_atom_site_fract_z
_atom_site_U_iso_or_equiv
_atom_site_adp_type
_atom_site_occupancy
_atom_site_symmetry_multiplicity
_atom_site_calc_flag
_atom_site_refinement_flags
_atom_site_disorder_assembly
_atom_site_disorder_group
Mo1 Mo 0.59071(2) 0.35431(2) 0.094790(5) 0.03198(8) Uani 1 1 d . . .
N1 N 0.3684(2) 0.2022(2) 0.13388(6) 0.0318(4) Uani 1 1 d . . .
N2 N 0.4014(2) 0.3278(2) 0.12382(6) 0.0328(4) Uani 1 1 d . . .
N3 N 0.6119(2) 0.1111(2) 0.14679(6) 0.0355(5) Uani 1 1 d . . .
N4 N 0.6662(2) 0.2353(2) 0.14448(6) 0.0363(5) Uani 1 1 d . . .
N5 N 0.4669(2) 0.0654(2) 0.08769(5) 0.0342(5) Uani 1 1 d . . .
N6 N 0.4795(2) 0.1760(2) 0.06713(6) 0.0338(5) Uani 1 1 d . . .
B1 B 0.4654(3) 0.0832(3) 0.12781(7) 0.0326(6) Uani 1 1 d . . .
O1 O 0.6673(3) 0.6249(2) 0.12840(7) 0.0613(6) Uani 1 1 d . . .
O2 O 0.4394(3) 0.5557(2) 0.04313(6) 0.0540(6) Uani 1 1 d . . .
C1 C 0.2423(3) 0.2025(3) 0.14702(7) 0.0369(6) Uani 1 1 d . . .
C2 C 0.1945(3) 0.3294(3) 0.14683(8) 0.0437(7) Uani 1 1 d . . .
H2A H 0.1107 0.3594 0.1551 0.052 Uiso 1 1 calc R . .
C3 C 0.2954(3) 0.4042(3) 0.13194(7) 0.0381(6) Uani 1 1 d . . .
C4 C 0.1694(3) 0.0801(3) 0.15729(10) 0.0526(8) Uani 1 1 d . . .
H4A H 0.2303 0.0057 0.1548 0.079 Uiso 1 1 calc R . .
H4B H 0.0838 0.0688 0.1420 0.079 Uiso 1 1 calc R . .
H4C H 0.1470 0.0870 0.1817 0.079 Uiso 1 1 calc R . .
C5 C 0.2904(4) 0.5482(3) 0.12341(9) 0.0515(8) Uani 1 1 d . . .
H5A H 0.2423 0.5603 0.0997 0.062 Uiso 1 1 calc R . .
H5B H 0.3864 0.5806 0.1228 0.062 Uiso 1 1 calc R . .
C6 C 0.2171(3) 0.6290(2) 0.14961(8) 0.0392(6) Uani 1 1 d . . .
C7 C 0.0739(3) 0.6500(3) 0.14515(9) 0.0488(7) Uani 1 1 d . . .
H7A H 0.0212 0.6136 0.1255 0.059 Uiso 1 1 calc R . .
C8 C 0.0073(4) 0.7243(3) 0.16941(11) 0.0614(9) Uani 1 1 d . . .
H8A H -0.0899 0.7376 0.1661 0.074 Uiso 1 1 calc R . .
C9 C 0.0829(5) 0.7782(3) 0.19807(11) 0.0667(11) Uani 1 1 d . . .
H9A H 0.0377 0.8281 0.2145 0.080 Uiso 1 1 calc R . .
C10 C 0.2244(5) 0.7591(4) 0.20270(10) 0.0678(11) Uani 1 1 d . . .
H10A H 0.2765 0.7960 0.2224 0.081 Uiso 1 1 calc R . .
C11 C 0.2912(4) 0.6862(3) 0.17864(9) 0.0542(8) Uani 1 1 d . . .
H11A H 0.3887 0.6750 0.1820 0.065 Uiso 1 1 calc R . .
C12 C 0.6744(3) 0.0484(3) 0.17554(7) 0.0427(6) Uani 1 1 d . . .
C13 C 0.7699(3) 0.1329(3) 0.19228(8) 0.0475(7) Uani 1 1 d . . .
H13A H 0.8300 0.1158 0.2127 0.057 Uiso 1 1 calc R . .
C14 C 0.7599(3) 0.2499(3) 0.17284(7) 0.0411(6) Uani 1 1 d . . .
C15 C 0.6388(4) -0.0898(3) 0.18467(9) 0.0543(8) Uani 1 1 d . . .
H15A H 0.5664 -0.1225 0.1674 0.081 Uiso 1 1 calc R . .
H15B H 0.6052 -0.0921 0.2081 0.081 Uiso 1 1 calc R . .
H15C H 0.7216 -0.1440 0.1844 0.081 Uiso 1 1 calc R . .
C16 C 0.8247(3) 0.3778(3) 0.18420(8) 0.0485(7) Uani 1 1 d . . .
H16A H 0.8354 0.4309 0.1631 0.058 Uiso 1 1 calc R . .
H16B H 0.9184 0.3615 0.1958 0.058 Uiso 1 1 calc R . .
C17 C 0.7407(3) 0.4554(3) 0.20943(7) 0.0462(7) Uani 1 1 d . . .
C18 C 0.5987(4) 0.4341(4) 0.21130(8) 0.0544(8) Uani 1 1 d . . .
H18A H 0.5527 0.3692 0.1971 0.065 Uiso 1 1 calc R . .
C19 C 0.5238(5) 0.5077(5) 0.23398(10) 0.0732(12) Uani 1 1 d . . .
H19A H 0.4277 0.4921 0.2352 0.088 Uiso 1 1 calc R . .
C20 C 0.5901(7) 0.6029(5) 0.25454(12) 0.0910(17) Uani 1 1 d . . .
H20A H 0.5395 0.6520 0.2701 0.109 Uiso 1 1 calc R . .
C21 C 0.7286(8) 0.6267(4) 0.25262(12) 0.0936(18) Uani 1 1 d . . .
H21A H 0.7726 0.6939 0.2664 0.112 Uiso 1 1 calc R . .
C22 C 0.8068(5) 0.5518(4) 0.23030(9) 0.0652(10) Uani 1 1 d . . .
H22A H 0.9032 0.5672 0.2296 0.078 Uiso 1 1 calc R . .
C23 C 0.4019(3) -0.0307(3) 0.06782(7) 0.0403(6) Uani 1 1 d . . .
C24 C 0.3719(3) 0.0164(3) 0.03420(8) 0.0443(7) Uani 1 1 d . . .
H24A H 0.3283 -0.0292 0.0147 0.053 Uiso 1 1 calc R . .
C25 C 0.4188(3) 0.1456(3) 0.03458(7) 0.0369(6) Uani 1 1 d . A .
C26 C 0.3735(4) -0.1626(3) 0.08310(9) 0.0575(9) Uani 1 1 d . . .
H26A H 0.4089 -0.1647 0.1079 0.086 Uiso 1 1 calc R . .
H26B H 0.4199 -0.2293 0.0702 0.086 Uiso 1 1 calc R . .
H26C H 0.2735 -0.1787 0.0810 0.086 Uiso 1 1 calc R . .
C27 C 0.3994(3) 0.2390(3) 0.00401(7) 0.0413(6) Uani 1 1 d . . .
C28 C 0.2473(7) 0.2657(7) -0.00723(18) 0.0379(15) Uiso 0.489(9) 1 d P A 1
C29 C 0.1685(9) 0.3351(9) 0.0159(2) 0.065(2) Uiso 0.489(9) 1 d P A 1
H29A H 0.2101 0.3626 0.0381 0.077 Uiso 0.489(9) 1 calc PR A 1
C30 C 0.0255(13) 0.3639(12) 0.0059(4) 0.102(4) Uiso 0.489(9) 1 d P A 1
H30A H -0.0292 0.4064 0.0218 0.122 Uiso 0.489(9) 1 calc PR A 1
C31 C -0.0250(17) 0.3338(17) -0.0230(4) 0.112(4) Uiso 0.489(9) 1 d P A 1
H31A H -0.1127 0.3726 -0.0290 0.135 Uiso 0.489(9) 1 calc PR A 1
C32 C 0.0134(13) 0.2628(14) -0.0466(4) 0.091(3) Uiso 0.489(9) 1 d P A 1
H32A H -0.0454 0.2338 -0.0662 0.109 Uiso 0.489(9) 1 calc PR A 1
C33 C 0.1857(10) 0.2237(9) -0.0394(3) 0.071(2) Uiso 0.489(9) 1 d P A 1
H33A H 0.2346 0.1777 -0.0560 0.085 Uiso 0.489(9) 1 calc PR A 1
C28A C 0.2568(7) 0.2302(8) -0.0159(2) 0.0476(18) Uiso 0.511(9) 1 d P A 2
C29A C 0.1447(12) 0.2732(12) 0.0010(3) 0.093(3) Uiso 0.511(9) 1 d P A 2
H29B H 0.1546 0.3073 0.0241 0.111 Uiso 0.511(9) 1 calc PR A 2
C30A C -0.0011(19) 0.261(2) -0.0209(5) 0.137(6) Uiso 0.511(9) 1 d P A 2
H30B H -0.0889 0.2838 -0.0135 0.164 Uiso 0.511(9) 1 calc PR A 2
C31A C 0.028(2) 0.2075(19) -0.0559(5) 0.134(6) Uiso 0.511(9) 1 d P A 2
H31B H -0.0551 0.1796 -0.0688 0.160 Uiso 0.511(9) 1 calc PR A 2
C32A C 0.1144(11) 0.1921(11) -0.0702(3) 0.089(3) Uiso 0.511(9) 1 d P A 2
H32B H 0.1052 0.1743 -0.0947 0.106 Uiso 0.511(9) 1 calc PR A 2
C33A C 0.2445(8) 0.1993(7) -0.05095(19) 0.0557(18) Uiso 0.511(9) 1 d P A 2
H33B H 0.3257 0.1824 -0.0624 0.067 Uiso 0.511(9) 1 calc PR A 2
C34 C 0.6416(3) 0.5206(3) 0.11757(8) 0.0426(6) Uani 1 1 d . . .
C35 C 0.4943(3) 0.4767(3) 0.06134(7) 0.0392(6) Uani 1 1 d . . .
C36 C 0.8333(4) 0.3890(4) 0.09446(9) 0.0535(8) Uani 1 1 d . . .
C37 C 0.7842(3) 0.2983(3) 0.06828(8) 0.0446(7) Uani 1 1 d . . .
C38 C 0.6966(3) 0.3538(4) 0.04068(8) 0.0473(7) Uani 1 1 d . . .
C39 C 0.8219(4) 0.1552(4) 0.07025(11) 0.0645(10) Uani 1 1 d . . .
H39A H 0.9057 0.1403 0.0582 0.097 Uiso 1 1 calc R . .
H39B H 0.7454 0.1041 0.0589 0.097 Uiso 1 1 calc R . .
H39C H 0.8388 0.1292 0.0949 0.097 Uiso 1 1 calc R . .
H1B H 0.430(3) 0.002(3) 0.1391(7) 0.029(7) Uiso 1 1 d . . .
H27A H 0.439(4) 0.320(4) 0.0096(10) 0.063(11) Uiso 1 1 d . . .
H27B H 0.457(4) 0.218(4) -0.0130(9) 0.053(10) Uiso 1 1 d . . .
H36A H 0.851(3) 0.478(3) 0.0871(8) 0.042(8) Uiso 1 1 d . . .
H36B H 0.886(4) 0.353(4) 0.1126(11) 0.060(11) Uiso 1 1 d . . .
H38A H 0.713(3) 0.439(3) 0.0308(8) 0.047(9) Uiso 1 1 d . . .
H38B H 0.652(3) 0.297(3) 0.0225(9) 0.047(9) Uiso 1 1 d . . .

loop_
_atom_site_aniso_label
_atom_site_aniso_U_11
_atom_site_aniso_U_22
_atom_site_aniso_U_33
_atom_site_aniso_U_23
_atom_site_aniso_U_13
_atom_site_aniso_U_12
Mo1 0.03592(13) 0.02830(12) 0.03234(12) 0.00182(8) 0.00657(8) -0.00613(9)
N1 0.0359(11) 0.0248(10) 0.0351(10) 0.0055(8) 0.0049(8) -0.0030(8)
N2 0.0386(12) 0.0227(10) 0.0378(11) 0.0044(8) 0.0080(9) -0.0022(8)
N3 0.0369(12) 0.0343(11) 0.0353(10) 0.0037(9) 0.0038(9) 0.0022(9)
N4 0.0329(11) 0.0369(12) 0.0390(11) 0.0027(9) 0.0035(9) -0.0019(9)
N5 0.0453(12) 0.0254(10) 0.0322(10) 0.0027(8) 0.0049(9) -0.0034(9)
N6 0.0431(12) 0.0258(10) 0.0330(10) 0.0047(8) 0.0056(9) -0.0032(9)
B1 0.0392(15) 0.0255(13) 0.0337(13) 0.0041(11) 0.0067(11) -0.0010(11)
O1 0.0752(17) 0.0400(12) 0.0679(15) -0.0098(11) 0.0016(13) -0.0179(11)
O2 0.0759(16) 0.0365(11) 0.0499(12) 0.0130(10) 0.0068(11) 0.0040(11)
C1 0.0357(13) 0.0330(13) 0.0425(14) 0.0068(11) 0.0065(11) -0.0034(11)
C2 0.0385(15) 0.0383(15) 0.0563(17) 0.0090(13) 0.0149(13) 0.0047(12)
C3 0.0410(14) 0.0313(13) 0.0433(14) 0.0039(11) 0.0107(11) 0.0024(11)
C4 0.0492(18) 0.0399(16) 0.071(2) 0.0100(15) 0.0193(15) -0.0084(13)
C5 0.066(2) 0.0306(14) 0.0618(19) 0.0104(13) 0.0262(16) 0.0079(14)
C6 0.0455(15) 0.0242(12) 0.0489(15) 0.0071(11) 0.0087(12) 0.0002(11)
C7 0.0435(16) 0.0397(16) 0.0624(19) -0.0031(14) 0.0002(14) -0.0036(13)
C8 0.0499(19) 0.0491(19) 0.088(3) -0.0004(18) 0.0237(18) 0.0058(15)
C9 0.095(3) 0.0401(18) 0.071(2) -0.0069(16) 0.040(2) -0.0045(18)
C10 0.101(3) 0.054(2) 0.0475(18) -0.0055(16) 0.0014(19) -0.019(2)
C11 0.0493(18) 0.0499(18) 0.0614(19) 0.0081(16) -0.0052(15) -0.0066(15)
C12 0.0428(15) 0.0472(16) 0.0387(13) 0.0059(12) 0.0061(11) 0.0127(13)
C13 0.0418(15) 0.0599(19) 0.0402(14) 0.0049(13) -0.0007(12) 0.0103(14)
C14 0.0346(13) 0.0560(17) 0.0331(12) -0.0006(12) 0.0049(10) 0.0008(12)
C15 0.071(2) 0.0427(17) 0.0486(17) 0.0103(14) -0.0015(15) 0.0152(16)
C16 0.0395(15) 0.066(2) 0.0397(14) -0.0046(14) 0.0018(12) -0.0118(14)
C17 0.0599(18) 0.0485(17) 0.0303(12) 0.0079(12) 0.0044(12) -0.0060(14)
C18 0.059(2) 0.061(2) 0.0437(16) 0.0101(15) 0.0097(14) 0.0096(16)
C19 0.085(3) 0.081(3) 0.057(2) 0.016(2) 0.024(2) 0.030(2)
C20 0.150(5) 0.066(3) 0.063(3) 0.010(2) 0.043(3) 0.033(3)
C21 0.178(6) 0.049(2) 0.055(2) -0.0065(18) 0.021(3) -0.016(3)
C22 0.096(3) 0.056(2) 0.0447(17) -0.0002(15) 0.0101(17) -0.021(2)
C23 0.0518(16) 0.0264(12) 0.0431(14) -0.0020(11) 0.0065(12) -0.0042(11)
C24 0.0599(18) 0.0354(14) 0.0374(13) -0.0051(11) 0.0028(12) -0.0081(13)
C25 0.0436(14) 0.0334(13) 0.0339(12) 0.0011(10) 0.0050(11) -0.0018(11)
C26 0.090(3) 0.0282(15) 0.0542(18) 0.0013(13) 0.0061(17) -0.0129(15)
C27 0.0497(16) 0.0409(16) 0.0333(13) 0.0042(12) 0.0039(12) -0.0041(13)
C34 0.0476(16) 0.0399(15) 0.0408(14) -0.0006(12) 0.0071(12) -0.0102(12)
C35 0.0493(16) 0.0311(13) 0.0380(13) 0.0014(11) 0.0089(11) -0.0103(12)
C36 0.0404(16) 0.075(2) 0.0457(17) -0.0033(17) 0.0096(13) -0.0136(16)
C37 0.0389(15) 0.0554(18) 0.0415(14) 0.0024(13) 0.0146(12) -0.0057(13)
C38 0.0464(16) 0.0578(19) 0.0391(14) 0.0045(14) 0.0126(12) -0.0094(15)
C39 0.062(2) 0.066(2) 0.069(2) 0.0029(18) 0.0251(18) 0.0162(18)

loop_
_atom_type_symbol
_atom_type_description
_atom_type_scat_dispersion_real
_atom_type_scat_dispersion_imag
_atom_type_scat_source
C C 0.0033 0.0016 'International Tables Vol C Tables 4.2.6.8 and 6.1.1.4'
H H 0.0000 0.0000 'International Tables Vol C Tables 4.2.6.8 and 6.1.1.4'
B B 0.0013 0.0007 'International Tables Vol C Tables 4.2.6.8 and 6.1.1.4'
N N 0.0061 0.0033 'International Tables Vol C Tables 4.2.6.8 and 6.1.1.4'
O O 0.0106 0.0060 'International Tables Vol C Tables 4.2.6.8 and 6.1.1.4'
Mo Mo -1.6832 0.6857 'International Tables Vol C Tables 4.2.6.8 and 6.1.1.4'

loop_
_geom_angle_atom_site_label_1
_geom_angle_atom_site_label_2
_geom_angle_atom_site_label_3
_geom_angle
_geom_angle_site_symmetry_1
_geom_angle_site_symmetry_3
_geom_angle_publ_flag
C34 Mo1 C35 79.25(12) . . ?
C34 Mo1 N2 94.10(10) . . ?
C35 Mo1 N2 92.22(10) . . ?
C34 Mo1 C37 103.56(12) . . ?
C35 Mo1 C37 103.57(12) . . ?
N2 Mo1 C37 158.11(10) . . ?
C34 Mo1 N4 92.94(10) . . ?
C35 Mo1 N4 164.70(10) . . ?
N2 Mo1 N4 75.10(8) . . ?
C37 Mo1 N4 90.99(10) . . ?
C34 Mo1 N6 167.05(11) . . ?
C35 Mo1 N6 92.24(9) . . ?
N2 Mo1 N6 76.34(8) . . ?
C37 Mo1 N6 87.84(10) . . ?
N4 Mo1 N6 92.98(8) . . ?
C34 Mo1 C36 70.21(13) . . ?
C35 Mo1 C36 108.13(13) . . ?
N2 Mo1 C36 150.72(10) . . ?
C37 Mo1 C36 35.50(12) . . ?
N4 Mo1 C36 81.03(11) . . ?
N6 Mo1 C36 122.15(11) . . ?
C34 Mo1 C38 106.00(12) . . ?
C35 Mo1 C38 69.79(12) . . ?
N2 Mo1 C38 149.37(10) . . ?
C37 Mo1 C38 35.22(11) . . ?
N4 Mo1 C38 125.33(10) . . ?
N6 Mo1 C38 79.73(10) . . ?
C36 Mo1 C38 59.79(12) . . ?
C1 N1 N2 109.4(2) . . ?
C1 N1 B1 128.4(2) . . ?
N2 N1 B1 122.0(2) . . ?
C3 N2 N1 106.5(2) . . ?
C3 N2 Mo1 135.38(17) . . ?
N1 N2 Mo1 117.78(15) . . ?
C12 N3 N4 110.1(2) . . ?
C12 N3 B1 127.2(2) . . ?
N4 N3 B1 118.3(2) . . ?
C14 N4 N3 106.3(2) . . ?
C14 N4 Mo1 137.1(2) . . ?
N3 N4 Mo1 116.45(16) . . ?
C23 N5 N6 109.8(2) . . ?
C23 N5 B1 126.3(2) . . ?
N6 N5 B1 118.0(2) . . ?
C25 N6 N5 105.8(2) . . ?
C25 N6 Mo1 137.51(17) . . ?
N5 N6 Mo1 116.66(15) . . ?
N5 B1 N3 113.3(2) . . ?
N5 B1 N1 107.2(2) . . ?
N3 B1 N1 108.4(2) . . ?
N5 B1 H1B 110.9(15) . . ?
N3 B1 H1B 106.4(15) . . ?
N1 B1 H1B 110.6(15) . . ?
N1 C1 C2 108.0(2) . . ?
N1 C1 C4 123.1(3) . . ?
C2 C1 C4 128.8(3) . . ?
C1 C2 C3 106.2(3) . . ?
C1 C2 H2A 126.9 . . ?
C3 C2 H2A 126.9 . . ?
N2 C3 C2 109.8(2) . . ?
N2 C3 C5 122.2(2) . . ?
C2 C3 C5 127.9(3) . . ?
C1 C4 H4A 109.5 . . ?
C1 C4 H4B 109.5 . . ?
H4A C4 H4B 109.5 . . ?
C1 C4 H4C 109.5 . . ?
H4A C4 H4C 109.5 . . ?
H4B C4 H4C 109.5 . . ?
C3 C5 C6 113.7(2) . . ?
C3 C5 H5A 108.8 . . ?
C6 C5 H5A 108.8 . . ?
C3 C5 H5B 108.8 . . ?
C6 C5 H5B 108.8 . . ?
H5A C5 H5B 107.7 . . ?
C7 C6 C11 117.7(3) . . ?
C7 C6 C5 121.2(3) . . ?
C11 C6 C5 121.1(3) . . ?
C6 C7 C8 120.8(3) . . ?
C6 C7 H7A 119.6 . . ?
C8 C7 H7A 119.6 . . ?
C9 C8 C7 120.2(3) . . ?
C9 C8 H8A 119.9 . . ?
C7 C8 H8A 119.9 . . ?
C8 C9 C10 119.7(3) . . ?
C8 C9 H9A 120.2 . . ?
C10 C9 H9A 120.2 . . ?
C9 C10 C11 120.4(3) . . ?
C9 C10 H10A 119.8 . . ?
C11 C10 H10A 119.8 . . ?
C10 C11 C6 121.2(3) . . ?
C10 C11 H11A 119.4 . . ?
C6 C11 H11A 119.4 . . ?
N3 C12 C13 107.6(3) . . ?
N3 C12 C15 122.4(3) . . ?
C13 C12 C15 130.0(3) . . ?
C12 C13 C14 106.4(3) . . ?
C12 C13 H13A 126.8 . . ?
C14 C13 H13A 126.8 . . ?
N4 C14 C13 109.5(3) . . ?
N4 C14 C16 123.9(3) . . ?
C13 C14 C16 126.0(3) . . ?
C12 C15 H15A 109.5 . . ?
C12 C15 H15B 109.5 . . ?
H15A C15 H15B 109.5 . . ?
C12 C15 H15C 109.5 . . ?
H15A C15 H15C 109.5 . . ?
H15B C15 H15C 109.5 . . ?
C14 C16 C17 114.0(3) . . ?
C14 C16 H16A 108.7 . . ?
C17 C16 H16A 108.7 . . ?
C14 C16 H16B 108.7 . . ?
C17 C16 H16B 108.7 . . ?
H16A C16 H16B 107.6 . . ?
C22 C17 C18 119.1(3) . . ?
C22 C17 C16 119.3(3) . . ?
C18 C17 C16 121.6(3) . . ?
C17 C18 C19 120.6(4) . . ?
C17 C18 H18A 119.7 . . ?
C19 C18 H18A 119.7 . . ?
C20 C19 C18 119.9(5) . . ?
C20 C19 H19A 120.0 . . ?
C18 C19 H19A 120.0 . . ?
C21 C20 C19 120.3(4) . . ?
C21 C20 H20A 119.8 . . ?
C19 C20 H20A 119.8 . . ?
C20 C21 C22 120.6(4) . . ?
C20 C21 H21A 119.7 . . ?
C22 C21 H21A 119.7 . . ?
C17 C22 C21 119.4(4) . . ?
C17 C22 H22A 120.3 . . ?
C21 C22 H22A 120.3 . . ?
N5 C23 C24 108.0(2) . . ?
N5 C23 C26 121.8(3) . . ?
C24 C23 C26 130.1(3) . . ?
C23 C24 C25 106.4(2) . . ?
C23 C24 H24A 126.8 . . ?
C25 C24 H24A 126.8 . . ?
N6 C25 C24 109.8(2) . . ?
N6 C25 C27 124.8(2) . . ?
C24 C25 C27 125.3(3) . . ?
C23 C26 H26A 109.5 . . ?
C23 C26 H26B 109.5 . . ?
H26A C26 H26B 109.5 . . ?
C23 C26 H26C 109.5 . . ?
H26A C26 H26C 109.5 . . ?
H26B C26 H26C 109.5 . . ?
C25 C27 C28 112.6(3) . . ?
C25 C27 C28A 113.2(3) . . ?
C28 C27 C28A 19.2(3) . . ?
C25 C27 H27A 112(2) . . ?
C28 C27 H27A 106(2) . . ?
C28A C27 H27A 120(2) . . ?
C25 C27 H27B 111(2) . . ?
C28 C27 H27B 118(2) . . ?
C28A C27 H27B 102(2) . . ?
H27A C27 H27B 96(3) . . ?
C33 C28 C29 120.0(7) . . ?
C33 C28 C27 121.5(7) . . ?
C29 C28 C27 118.5(6) . . ?
C28 C29 C30 119.9(9) . . ?
C28 C29 H29A 120.0 . . ?
C30 C29 H29A 120.0 . . ?
C31 C30 C29 119.6(14) . . ?
C31 C30 H30A 120.2 . . ?
C29 C30 H30A 120.2 . . ?
C30 C31 C32 133.8(18) . . ?
C30 C31 H31A 113.1 . . ?
C32 C31 H31A 113.1 . . ?
C31 C32 C33 111.8(13) . . ?
C31 C32 H32A 124.1 . . ?
C33 C32 H32A 124.1 . . ?
C28 C33 C32 113.8(9) . . ?
C28 C33 H33A 123.1 . . ?
C32 C33 H33A 123.1 . . ?
C33A C28A C29A 121.7(8) . . ?
C33A C28A C27 120.0(6) . . ?
C29A C28A C27 117.5(8) . . ?
C28A C29A C30A 115.3(11) . . ?
C28A C29A H29B 122.4 . . ?
C30A C29A H29B 122.3 . . ?
C31A C30A C29A 106.0(14) . . ?
C31A C30A H30B 127.0 . . ?
C29A C30A H30B 127.0 . . ?
C32A C31A C30A 137.7(19) . . ?
C32A C31A H31B 111.1 . . ?
C30A C31A H31B 111.1 . . ?
C31A C32A C33A 115.9(15) . . ?
C31A C32A H32B 122.0 . . ?
C33A C32A H32B 122.0 . . ?
C28A C33A C32A 121.5(8) . . ?
C28A C33A H33B 119.3 . . ?
C32A C33A H33B 119.3 . . ?
O1 C34 Mo1 174.0(3) . . ?
O2 C35 Mo1 175.5(2) . . ?
C37 C36 Mo1 68.57(17) . . ?
C37 C36 H36A 118.1(19) . . ?
Mo1 C36 H36A 109.9(19) . . ?
C37 C36 H36B 113(2) . . ?
Mo1 C36 H36B 115(3) . . ?
H36A C36 H36B 121(3) . . ?
C38 C37 C36 113.5(3) . . ?
C38 C37 C39 123.7(3) . . ?
C36 C37 C39 122.8(3) . . ?
C38 C37 Mo1 76.55(18) . . ?
C36 C37 Mo1 75.93(18) . . ?
C39 C37 Mo1 115.3(2) . . ?
C37 C38 Mo1 68.24(16) . . ?
C37 C38 H38A 123.0(19) . . ?
Mo1 C38 H38A 115(2) . . ?
C37 C38 H38B 119(2) . . ?
Mo1 C38 H38B 115(2) . . ?
H38A C38 H38B 110(3) . . ?
C37 C39 H39A 109.5 . . ?
C37 C39 H39B 109.5 . . ?
H39A C39 H39B 109.5 . . ?
C37 C39 H39C 109.5 . . ?
H39A C39 H39C 109.5 . . ?
H39B C39 H39C 109.5 . . ?

loop_
_geom_bond_atom_site_label_1
_geom_bond_atom_site_label_2
_geom_bond_distance
_geom_bond_site_symmetry_2
_geom_bond_publ_flag
Mo1 C34 1.952(3) . ?
Mo1 C35 1.957(3) . ?
Mo1 N2 2.219(2) . ?
Mo1 C37 2.259(3) . ?
Mo1 N4 2.306(2) . ?
Mo1 N6 2.319(2) . ?
Mo1 C36 2.354(3) . ?
Mo1 C38 2.366(3) . ?
N1 C1 1.348(3) . ?
N1 N2 1.386(3) . ?
N1 B1 1.562(4) . ?
N2 C3 1.340(3) . ?
N3 C12 1.358(3) . ?
N3 N4 1.380(3) . ?
N3 B1 1.548(4) . ?
N4 C14 1.347(3) . ?
N5 C23 1.357(3) . ?
N5 N6 1.386(3) . ?
N5 B1 1.532(3) . ?
N6 C25 1.353(3) . ?
B1 H1B 1.01(3) . ?
O1 C34 1.164(4) . ?
O2 C35 1.160(3) . ?
C1 C2 1.378(4) . ?
C1 C4 1.503(4) . ?
C2 C3 1.391(4) . ?
C2 H2A 0.9400 . ?
C3 C5 1.510(4) . ?
C4 H4A 0.9700 . ?
C4 H4B 0.9700 . ?
C4 H4C 0.9700 . ?
C5 C6 1.512(4) . ?
C5 H5A 0.9800 . ?
C5 H5B 0.9800 . ?
C6 C7 1.385(4) . ?
C6 C11 1.386(5) . ?
C7 C8 1.391(5) . ?
C7 H7A 0.9400 . ?
C8 C9 1.368(6) . ?
C8 H8A 0.9400 . ?
C9 C10 1.368(6) . ?
C9 H9A 0.9400 . ?
C10 C11 1.379(5) . ?
C10 H10A 0.9400 . ?
C11 H11A 0.9400 . ?
C12 C13 1.374(5) . ?
C12 C15 1.504(4) . ?
C13 C14 1.406(4) . ?
C13 H13A 0.9400 . ?
C14 C16 1.497(4) . ?
C15 H15A 0.9700 . ?
C15 H15B 0.9700 . ?
C15 H15C 0.9700 . ?
C16 C17 1.525(4) . ?
C16 H16A 0.9800 . ?
C16 H16B 0.9800 . ?
C17 C22 1.384(5) . ?
C17 C18 1.387(5) . ?
C18 C19 1.389(5) . ?
C18 H18A 0.9400 . ?
C19 C20 1.370(7) . ?
C19 H19A 0.9400 . ?
C20 C21 1.359(8) . ?
C20 H20A 0.9400 . ?
C21 C22 1.405(7) . ?
C21 H21A 0.9400 . ?
C22 H22A 0.9400 . ?
C23 C24 1.369(4) . ?
C23 C26 1.503(4) . ?
C24 C25 1.397(4) . ?
C24 H24A 0.9400 . ?
C25 C27 1.501(4) . ?
C26 H26A 0.9700 . ?
C26 H26B 0.9700 . ?
C26 H26C 0.9700 . ?
C27 C28 1.508(7) . ?
C27 C28A 1.505(8) . ?
C27 H27A 0.93(4) . ?
C27 H27B 0.91(4) . ?
C28 C33 1.377(11) . ?
C28 C29 1.400(11) . ?
C29 C30 1.422(15) . ?
C29 H29A 0.9400 . ?
C30 C31 1.199(18) . ?
C30 H30A 0.9400 . ?
C31 C32 1.23(2) . ?
C31 H31A 0.9400 . ?
C32 C33 1.699(16) . ?
C32 H32A 0.9400 . ?
C33 H33A 0.9400 . ?
C28A C33A 1.361(11) . ?
C28A C29A 1.370(13) . ?
C29A C30A 1.568(19) . ?
C29A H29B 0.9400 . ?
C30A C31A 1.48(3) . ?
C30A H30B 0.9400 . ?
C31A C32A 1.042(19) . ?
C31A H31B 0.9400 . ?
C32A C33A 1.392(12) . ?
C32A H32B 0.9400 . ?
C33A H33B 0.9400 . ?
C36 C37 1.409(5) . ?
C36 H36A 0.98(3) . ?
C36 H36B 0.90(4) . ?
C37 C38 1.403(4) . ?
C37 C39 1.510(5) . ?
C38 H38A 0.97(4) . ?
C38 H38B 0.97(3) . ?
C39 H39A 0.9700 . ?
C39 H39B 0.9700 . ?
C39 H39C 0.9700 . ?
